data_7034942
loop_
_publ_author_name
'Ghosh, Swarup'
'Gowda, Ravikumar R.'
'Jagan, Rajamony'
'Chakraborty, Debashis'

_publ_section_title
;
 Gallium and indium complexes containing the bis(imino)phenoxide ligand:
 synthesis, structural characterization and polymerization studies.
;
_journal_issue 22
_journal_name_full 'Dalton transactions (Cambridge, England : 2003)'
_journal_page_first 10410
_journal_page_last 10422
_journal_paper_doi 10.1039/c5dt00811e
_journal_volume 44
_journal_year 2015
_chemical_formula_sum 'C33 H43 Cl4 Ga N2 O'
_chemical_formula_weight 695.21
_chemical_name_systematic
;
 ?
;
_space_group_crystal_system orthorhombic
_space_group_IT_number 19
_space_group_name_Hall 'P 2ac 2ab'
_space_group_name_H-M_alt 'P 21 21 21'
_symmetry_space_group_name_Hall 'P 2ac 2ab'
_symmetry_space_group_name_H-M 'P 21 21 21'
_atom_sites_solution_hydrogens mixed
_audit_creation_method SHELXL-2013
_audit_update_record
;
2015-04-06 deposited with the CCDC.
2015-04-28 downloaded from the CCDC.
;
_cell_angle_alpha 90
_cell_angle_beta 90
_cell_angle_gamma 90
_cell_formula_units_Z 4
_cell_length_a 13.0818(2)
_cell_length_b 14.6943(2)
_cell_length_c 18.6957(3)
_cell_measurement_reflns_used 7050
_cell_measurement_temperature 150(2)
_cell_measurement_theta_max 25.24
_cell_measurement_theta_min 3.36
_cell_volume 3593.84(9)
_computing_cell_refinement 'APEXII/SAINT (Bruker, 2004)'
_computing_data_collection 'APEXII (Bruker, 2004)'
_computing_data_reduction 'SAINT/XPREP (Bruker, 2004)'
_computing_molecular_graphics 'ORTEP3 (Farrugia, 1997) '
_computing_publication_material 'SHELXL-13 (Sheldrick, 2015)'
_computing_structure_refinement 'SHELXL-13 (Sheldrick, 2015)'
_computing_structure_solution 'SIR-92 (Altornare et al., 1993)'
_diffrn_ambient_temperature 150(2)
_diffrn_measured_fraction_theta_full 0.996
_diffrn_measured_fraction_theta_max 0.997
_diffrn_measurement_device_type 'Bruker kappa apex2 CCD Diffractometer'
_diffrn_measurement_method '\w and \f scan'
_diffrn_radiation_type MoK\a
_diffrn_radiation_wavelength 0.71073
_diffrn_reflns_av_R_equivalents 0.0251
_diffrn_reflns_av_unetI/netI 0.0325
_diffrn_reflns_laue_measured_fraction_full 0.996
_diffrn_reflns_laue_measured_fraction_max 0.997
_diffrn_reflns_limit_h_max 16
_diffrn_reflns_limit_h_min -16
_diffrn_reflns_limit_k_max 17
_diffrn_reflns_limit_k_min -18
_diffrn_reflns_limit_l_max 23
_diffrn_reflns_limit_l_min -23
_diffrn_reflns_number 25577
_diffrn_reflns_point_group_measured_fraction_full 0.997
_diffrn_reflns_point_group_measured_fraction_max 0.997
_diffrn_reflns_theta_full 25.242
_diffrn_reflns_theta_max 25.999
_diffrn_reflns_theta_min 3.362
_exptl_absorpt_coefficient_mu 1.090
_exptl_absorpt_correction_T_max 0.7991
_exptl_absorpt_correction_T_min 0.7121
_exptl_absorpt_correction_type multi-scan
_exptl_absorpt_process_details 'SADABS (Bruker, 2004)'
_exptl_crystal_colour colourless
_exptl_crystal_density_diffrn 1.285
_exptl_crystal_description block
_exptl_crystal_F_000 1448
_exptl_crystal_size_max 0.280
_exptl_crystal_size_mid 0.230
_exptl_crystal_size_min 0.180
_refine_diff_density_max 0.265
_refine_diff_density_min -0.204
_refine_diff_density_rms 0.038
_refine_ls_abs_structure_details
;
 Flack x determined using 2534 quotients [(I+)-(I-)]/[(I+)+(I-)]
 (Parsons and Flack (2004), Acta Cryst. A60, s61).
;
_refine_ls_abs_structure_Flack 0.002(3)
_refine_ls_extinction_method none
_refine_ls_goodness_of_fit_ref 0.967
_refine_ls_hydrogen_treatment mixed
_refine_ls_matrix_type full
_refine_ls_number_parameters 387
_refine_ls_number_reflns 7050
_refine_ls_number_restraints 20
_refine_ls_restrained_S_all 1.016
_refine_ls_R_factor_all 0.0288
_refine_ls_R_factor_gt 0.0238
_refine_ls_shift/su_max 0.001
_refine_ls_shift/su_mean 0.000
_refine_ls_structure_factor_coef Fsqd
_refine_ls_weighting_details
;
 w=1/[\s^2^(Fo^2^)+(0.0299P)^2^]
 where P=(Fo^2^+2Fc^2^)/3
;
_refine_ls_weighting_scheme calc
_refine_ls_wR_factor_gt 0.0518
_refine_ls_wR_factor_ref 0.0524
_reflns_Friedel_coverage 0.792
_reflns_friedel_fraction_full 0.998
_reflns_friedel_fraction_max 0.998
_reflns_number_gt 6196
_reflns_number_total 7050
_reflns_threshold_expression 'I > 2\s(I)'
_cod_data_source_file c5dt00811e2.cif
_cod_data_source_block shelxl
_cod_depositor_comments 'Adding full bibliography for 7034940--7034942.cif.'
_cod_database_code 7034942
_shelx_space_group_comment
;
The symmetry employed for this shelxl refinement is uniquely defined
by the following loop, which should always be used as a source of
symmetry information in preference to the above space-group names.
They are only intended as comments.
;
_shelx_estimated_absorpt_t_min 0.750
_shelx_estimated_absorpt_t_max 0.828
_shelxl_version_number 2012-9

loop_
_space_group_symop_operation_xyz
'x, y, z'
'-x+1/2, -y, z+1/2'
'-x, y+1/2, -z+1/2'
'x+1/2, -y+1/2, -z'

loop_
_atom_site_label
_atom_site_type_symbol
_atom_site_fract_x
_atom_site_fract_y
_atom_site_fract_z
_atom_site_U_iso_or_equiv
_atom_site_adp_type
_atom_site_occupancy
_atom_site_site_symmetry_order
_atom_site_calc_flag
_atom_site_refinement_flags_posn
_atom_site_refinement_flags_adp
Ga1 Ga 0.99010(2) 0.02868(2) 0.10860(2) 0.02660(8) Uani 1 1 d . .
Cl1 Cl 1.14335(5) -0.02917(5) 0.10170(4) 0.03583(16) Uani 1 1 d . .
Cl2 Cl 0.88093(7) -0.05847(6) 0.05548(4) 0.0522(2) Uani 1 1 d . .
Cl3 Cl 0.94830(5) 0.04187(7) 0.22018(4) 0.0478(2) Uani 1 1 d . .
Cl4 Cl 0.99729(6) 0.16234(5) 0.06008(4) 0.04420(19) Uani 1 1 d . .
O1 O 1.31404(13) -0.62241(12) 0.05782(9) 0.0266(4) Uani 1 1 d . .
N1 N 1.29061(16) -0.77581(16) -0.00506(11) 0.0225(5) Uani 1 1 d D .
N2 N 1.33183(15) -0.47118(16) 0.12575(11) 0.0249(5) Uani 1 1 d D .
C1 C 1.27893(17) -0.65862(17) 0.11440(14) 0.0202(5) Uani 1 1 d . .
C2 C 1.24903(17) -0.75298(17) 0.11743(13) 0.0192(5) Uani 1 1 d . .
C3 C 1.20731(18) -0.78858(19) 0.17977(14) 0.0235(6) Uani 1 1 d . .
H3 H 1.1869 -0.8506 0.1800 0.028 Uiso 1 1 calc R U
C4 C 1.1940(2) -0.73800(19) 0.24188(14) 0.0273(6) Uani 1 1 d . .
C5 C 1.22385(19) -0.64765(19) 0.24010(14) 0.0277(6) Uani 1 1 d . .
H5 H 1.2156 -0.6118 0.2820 0.033 Uiso 1 1 calc R U
C6 C 1.26579(18) -0.60681(18) 0.17893(13) 0.0225(6) Uani 1 1 d . .
C7 C 1.1461(3) -0.7795(2) 0.30754(15) 0.0431(8) Uani 1 1 d . .
H7A H 1.1271 -0.7312 0.3411 0.065 Uiso 1 1 calc R U
H7B H 1.1952 -0.8206 0.3305 0.065 Uiso 1 1 calc R U
H7C H 1.0849 -0.8138 0.2938 0.065 Uiso 1 1 calc R U
C8 C 1.25540(17) -0.80738(18) 0.05447(13) 0.0215(5) Uani 1 1 d . .
H8 H 1.2330 -0.8688 0.0564 0.026 Uiso 1 1 calc R U
C9 C 1.2948(2) -0.82195(19) -0.07306(14) 0.0282(6) Uani 1 1 d . .
C10 C 1.2275(2) -0.7910(2) -0.12569(14) 0.0374(8) Uani 1 1 d . .
C11 C 1.2396(3) -0.8277(3) -0.19403(18) 0.0569(10) Uani 1 1 d . U
H11 H 1.1962 -0.8078 -0.2316 0.068 Uiso 1 1 calc R U
C12 C 1.3126(3) -0.8917(3) -0.2079(2) 0.0635(11) Uani 1 1 d . U
H12 H 1.3196 -0.9155 -0.2549 0.076 Uiso 1 1 calc R U
C13 C 1.3754(3) -0.9219(3) -0.1550(2) 0.0550(10) Uani 1 1 d . U
H13 H 1.4247 -0.9674 -0.1656 0.066 Uiso 1 1 calc R U
C14 C 1.3695(2) -0.8878(2) -0.08545(15) 0.0366(7) Uani 1 1 d . .
C15 C 1.1451(2) -0.7214(2) -0.11048(17) 0.0441(8) Uani 1 1 d . .
H15 H 1.1444 -0.7100 -0.0578 0.053 Uiso 1 1 calc R U
C16 C 1.0395(2) -0.7563(3) -0.13173(19) 0.0590(10) Uani 1 1 d . .
H16A H 1.0370 -0.7652 -0.1837 0.088 Uiso 1 1 calc R U
H16B H 0.9875 -0.7119 -0.1175 0.088 Uiso 1 1 calc R U
H16C H 1.0263 -0.8144 -0.1077 0.088 Uiso 1 1 calc R U
C17 C 1.1679(3) -0.6315(3) -0.1474(3) 0.0819(14) Uani 1 1 d . .
H17A H 1.2308 -0.6054 -0.1277 0.123 Uiso 1 1 calc R U
H17B H 1.1111 -0.5893 -0.1396 0.123 Uiso 1 1 calc R U
H17C H 1.1766 -0.6419 -0.1989 0.123 Uiso 1 1 calc R U
C18 C 1.4419(2) -0.9214(2) -0.0283(2) 0.0470(9) Uani 1 1 d . .
H18 H 1.4379 -0.8782 0.0130 0.056 Uiso 1 1 calc R U
C19 C 1.5531(2) -0.9223(2) -0.0551(2) 0.0606(11) Uani 1 1 d . .
H19A H 1.5604 -0.9680 -0.0929 0.091 Uiso 1 1 calc R U
H19B H 1.5989 -0.9372 -0.0153 0.091 Uiso 1 1 calc R U
H19C H 1.5707 -0.8621 -0.0741 0.091 Uiso 1 1 calc R U
C20 C 1.4121(3) -1.0153(3) -0.0012(3) 0.0810(15) Uani 1 1 d . .
H20A H 1.3430 -1.0130 0.0189 0.122 Uiso 1 1 calc R U
H20B H 1.4604 -1.0346 0.0359 0.122 Uiso 1 1 calc R U
H20C H 1.4138 -1.0587 -0.0410 0.122 Uiso 1 1 calc R U
C21 C 1.29393(18) -0.51426(18) 0.18058(14) 0.0254(6) Uani 1 1 d . .
H21 H 1.2848 -0.4816 0.2239 0.031 Uiso 1 1 calc R U
C22 C 1.3710(2) -0.37895(18) 0.12955(13) 0.0254(6) Uani 1 1 d . .
C23 C 1.3106(2) -0.30794(18) 0.10481(15) 0.0294(6) Uani 1 1 d . .
C24 C 1.3494(2) -0.22086(19) 0.11199(17) 0.0369(7) Uani 1 1 d . .
H24 H 1.3095 -0.1704 0.0969 0.044 Uiso 1 1 calc R U
C25 C 1.4449(2) -0.2063(2) 0.14060(16) 0.0402(8) Uani 1 1 d . .
H25 H 1.4697 -0.1459 0.1456 0.048 Uiso 1 1 calc R U
C26 C 1.5044(2) -0.27794(19) 0.16188(15) 0.0377(7) Uani 1 1 d . .
H26 H 1.5706 -0.2664 0.1807 0.045 Uiso 1 1 calc R U
C27 C 1.4700(2) -0.36726(19) 0.15652(14) 0.0295(6) Uani 1 1 d . .
C28 C 1.2059(2) -0.3241(2) 0.07205(16) 0.0354(7) Uani 1 1 d . .
H28 H 1.2014 -0.3901 0.0593 0.042 Uiso 1 1 calc R U
C29 C 1.1216(2) -0.3042(3) 0.12623(18) 0.0530(9) Uani 1 1 d . .
H29A H 1.1315 -0.3422 0.1687 0.080 Uiso 1 1 calc R U
H29B H 1.0549 -0.3178 0.1048 0.080 Uiso 1 1 calc R U
H29C H 1.1241 -0.2399 0.1399 0.080 Uiso 1 1 calc R U
C30 C 1.1882(3) -0.2701(3) 0.00433(18) 0.0519(9) Uani 1 1 d . .
H30A H 1.1835 -0.2052 0.0160 0.078 Uiso 1 1 calc R U
H30B H 1.1244 -0.2900 -0.0182 0.078 Uiso 1 1 calc R U
H30C H 1.2453 -0.2801 -0.0287 0.078 Uiso 1 1 calc R U
C31 C 1.5392(2) -0.4473(2) 0.17352(16) 0.0386(7) Uani 1 1 d . .
H31 H 1.4950 -0.5025 0.1780 0.046 Uiso 1 1 calc R U
C32 C 1.6118(3) -0.4630(3) 0.11118(19) 0.0769(13) Uani 1 1 d . .
H32A H 1.5722 -0.4737 0.0675 0.115 Uiso 1 1 calc R U
H32B H 1.6547 -0.5162 0.1211 0.115 Uiso 1 1 calc R U
H32C H 1.6552 -0.4093 0.1048 0.115 Uiso 1 1 calc R U
C33 C 1.5975(3) -0.4370(3) 0.24264(18) 0.0612(11) Uani 1 1 d . .
H33A H 1.6429 -0.3841 0.2395 0.092 Uiso 1 1 calc R U
H33B H 1.6383 -0.4919 0.2512 0.092 Uiso 1 1 calc R U
H33C H 1.5493 -0.4284 0.2822 0.092 Uiso 1 1 calc R U
H1 H 1.319(2) -0.7199(16) 0.0011(15) 0.039(9) Uiso 1 1 d D .
H2 H 1.335(2) -0.5030(19) 0.0829(12) 0.045(9) Uiso 1 1 d D .

loop_
_atom_site_aniso_label
_atom_site_aniso_U_11
_atom_site_aniso_U_22
_atom_site_aniso_U_33
_atom_site_aniso_U_23
_atom_site_aniso_U_13
_atom_site_aniso_U_12
Ga1 0.02982(15) 0.02518(15) 0.02480(14) 0.00083(14) -0.00486(13) -0.00241(14)
Cl1 0.0397(3) 0.0281(3) 0.0397(4) 0.0054(4) 0.0062(3) 0.0087(3)
Cl2 0.0682(5) 0.0477(5) 0.0407(4) 0.0064(4) -0.0212(4) -0.0291(4)
Cl3 0.0404(4) 0.0729(6) 0.0302(4) -0.0087(4) 0.0022(3) 0.0026(4)
Cl4 0.0376(4) 0.0282(4) 0.0668(5) 0.0146(4) -0.0196(4) -0.0021(4)
O1 0.0369(10) 0.0216(10) 0.0212(9) -0.0004(8) 0.0061(9) -0.0052(8)
N1 0.0277(12) 0.0205(13) 0.0193(11) -0.0018(10) 0.0030(9) -0.0043(10)
N2 0.0313(11) 0.0197(11) 0.0237(12) -0.0035(11) 0.0008(9) 0.0006(11)
C1 0.0187(11) 0.0228(13) 0.0192(13) 0.0010(12) 0.0021(11) 0.0022(11)
C2 0.0180(11) 0.0215(13) 0.0181(13) -0.0017(11) -0.0015(10) 0.0010(10)
C3 0.0240(13) 0.0218(15) 0.0248(14) 0.0025(11) -0.0018(11) -0.0031(12)
C4 0.0301(14) 0.0310(17) 0.0209(14) 0.0004(12) 0.0033(11) -0.0052(13)
C5 0.0296(14) 0.0333(17) 0.0203(14) -0.0054(12) 0.0028(11) -0.0001(13)
C6 0.0221(13) 0.0240(15) 0.0213(14) -0.0028(11) 0.0001(11) -0.0006(12)
C7 0.062(2) 0.0408(19) 0.0264(16) 0.0001(14) 0.0110(15) -0.0114(17)
C8 0.0204(12) 0.0207(14) 0.0234(14) -0.0001(11) 0.0021(11) -0.0025(11)
C9 0.0340(14) 0.0283(16) 0.0222(14) -0.0061(12) 0.0106(12) -0.0153(13)
C10 0.0440(17) 0.0485(19) 0.0195(16) -0.0001(14) 0.0026(12) -0.0215(16)
C11 0.061(2) 0.079(2) 0.0308(17) -0.0058(17) 0.0023(16) -0.027(2)
C12 0.072(2) 0.078(2) 0.0405(19) -0.0294(19) 0.0220(18) -0.028(2)
C13 0.0498(18) 0.057(2) 0.058(2) -0.0273(17) 0.0281(17) -0.0145(17)
C14 0.0355(15) 0.0339(17) 0.0403(18) -0.0125(14) 0.0182(13) -0.0128(14)
C15 0.0498(18) 0.051(2) 0.0314(16) 0.0083(17) -0.0104(16) -0.0051(16)
C16 0.051(2) 0.078(3) 0.048(2) 0.009(2) -0.0038(16) -0.012(2)
C17 0.071(3) 0.071(3) 0.104(4) 0.039(3) -0.014(3) -0.014(2)
C18 0.0400(17) 0.039(2) 0.062(2) -0.0096(18) 0.0178(17) 0.0082(16)
C19 0.0414(18) 0.041(2) 0.100(3) -0.003(2) 0.022(2) 0.0019(17)
C20 0.058(2) 0.064(3) 0.121(4) 0.032(3) 0.038(2) 0.008(2)
C21 0.0265(13) 0.0280(16) 0.0218(13) -0.0038(12) 0.0024(11) 0.0010(12)
C22 0.0357(14) 0.0199(14) 0.0205(14) -0.0048(11) 0.0072(11) -0.0044(13)
C23 0.0355(14) 0.0259(15) 0.0268(15) -0.0028(13) 0.0085(14) 0.0024(12)
C24 0.0482(17) 0.0218(15) 0.0407(17) 0.0026(15) 0.0092(16) 0.0010(13)
C25 0.0479(18) 0.0270(16) 0.0456(18) -0.0048(15) 0.0115(15) -0.0105(15)
C26 0.0371(15) 0.0360(17) 0.0399(16) -0.0039(13) 0.0027(15) -0.0107(16)
C27 0.0346(16) 0.0267(15) 0.0271(15) -0.0044(12) 0.0054(12) -0.0013(12)
C28 0.0385(16) 0.0248(16) 0.0429(18) 0.0006(14) -0.0001(14) 0.0043(14)
C29 0.0406(17) 0.062(2) 0.056(2) 0.0110(19) 0.0104(16) -0.0022(18)
C30 0.055(2) 0.060(3) 0.0401(19) 0.0017(17) -0.0007(16) 0.0160(19)
C31 0.0345(16) 0.0369(19) 0.0443(18) -0.0038(14) -0.0071(13) -0.0011(14)
C32 0.096(3) 0.092(3) 0.043(2) -0.004(3) 0.008(2) 0.053(3)
C33 0.067(2) 0.074(3) 0.042(2) -0.0089(19) -0.0081(18) 0.026(2)

loop_
_atom_type_symbol
_atom_type_description
_atom_type_scat_dispersion_real
_atom_type_scat_dispersion_imag
_atom_type_scat_source
C C 0.0033 0.0016 'International Tables Vol C Tables 4.2.6.8 and 6.1.1.4'
H H 0.0000 0.0000 'International Tables Vol C Tables 4.2.6.8 and 6.1.1.4'
N N 0.0061 0.0033 'International Tables Vol C Tables 4.2.6.8 and 6.1.1.4'
O O 0.0106 0.0060 'International Tables Vol C Tables 4.2.6.8 and 6.1.1.4'
Cl Cl 0.1484 0.1585 'International Tables Vol C Tables 4.2.6.8 and 6.1.1.4'
Ga Ga 0.2307 1.6083 'International Tables Vol C Tables 4.2.6.8 and 6.1.1.4'

loop_
_geom_angle_atom_site_label_1
_geom_angle_atom_site_label_2
_geom_angle_atom_site_label_3
_geom_angle
Cl2 Ga1 Cl3 109.21(3)
Cl2 Ga1 Cl4 111.95(3)
Cl3 Ga1 Cl4 109.47(4)
Cl2 Ga1 Cl1 110.45(3)
Cl3 Ga1 Cl1 108.90(3)
Cl4 Ga1 Cl1 106.79(3)
C8 N1 C9 127.2(2)
C8 N1 H1 111.1(18)
C9 N1 H1 121.5(18)
C21 N2 C22 123.4(2)
C21 N2 H2 116.8(18)
C22 N2 H2 119.8(18)
O1 C1 C6 121.4(2)
O1 C1 C2 122.3(2)
C6 C1 C2 116.4(2)
C3 C2 C8 120.3(2)
C3 C2 C1 120.1(2)
C8 C2 C1 119.4(2)
C2 C3 C4 123.3(2)
C2 C3 H3 118.4
C4 C3 H3 118.4
C5 C4 C3 117.2(2)
C5 C4 C7 121.7(3)
C3 C4 C7 121.1(3)
C4 C5 C6 122.7(2)
C4 C5 H5 118.7
C6 C5 H5 118.7
C5 C6 C21 119.8(2)
C5 C6 C1 120.3(2)
C21 C6 C1 119.9(2)
C4 C7 H7A 109.5
C4 C7 H7B 109.5
H7A C7 H7B 109.5
C4 C7 H7C 109.5
H7A C7 H7C 109.5
H7B C7 H7C 109.5
N1 C8 C2 122.1(2)
N1 C8 H8 118.9
C2 C8 H8 118.9
C14 C9 C10 123.4(3)
C14 C9 N1 119.9(3)
C10 C9 N1 116.4(2)
C9 C10 C11 116.6(3)
C9 C10 C15 122.5(3)
C11 C10 C15 120.9(3)
C12 C11 C10 121.3(4)
C12 C11 H11 119.4
C10 C11 H11 119.4
C13 C12 C11 120.5(3)
C13 C12 H12 119.7
C11 C12 H12 119.7
C12 C13 C14 121.8(3)
C12 C13 H13 119.1
C14 C13 H13 119.1
C13 C14 C9 116.3(3)
C13 C14 C18 120.5(3)
C9 C14 C18 123.3(3)
C10 C15 C17 111.2(3)
C10 C15 C16 111.6(3)
C17 C15 C16 110.6(3)
C10 C15 H15 107.7
C17 C15 H15 107.7
C16 C15 H15 107.7
C15 C16 H16A 109.5
C15 C16 H16B 109.5
H16A C16 H16B 109.5
C15 C16 H16C 109.5
H16A C16 H16C 109.5
H16B C16 H16C 109.5
C15 C17 H17A 109.5
C15 C17 H17B 109.5
H17A C17 H17B 109.5
C15 C17 H17C 109.5
H17A C17 H17C 109.5
H17B C17 H17C 109.5
C14 C18 C20 111.8(3)
C14 C18 C19 111.4(3)
C20 C18 C19 110.1(3)
C14 C18 H18 107.8
C20 C18 H18 107.8
C19 C18 H18 107.8
C18 C19 H19A 109.5
C18 C19 H19B 109.5
H19A C19 H19B 109.5
C18 C19 H19C 109.5
H19A C19 H19C 109.5
H19B C19 H19C 109.5
C18 C20 H20A 109.5
C18 C20 H20B 109.5
H20A C20 H20B 109.5
C18 C20 H20C 109.5
H20A C20 H20C 109.5
H20B C20 H20C 109.5
N2 C21 C6 123.4(2)
N2 C21 H21 118.3
C6 C21 H21 118.3
C23 C22 C27 123.6(2)
C23 C22 N2 119.1(2)
C27 C22 N2 117.3(2)
C24 C23 C22 117.1(3)
C24 C23 C28 121.0(3)
C22 C23 C28 122.0(2)
C25 C24 C23 121.0(3)
C25 C24 H24 119.5
C23 C24 H24 119.5
C26 C25 C24 120.6(3)
C26 C25 H25 119.7
C24 C25 H25 119.7
C25 C26 C27 121.4(3)
C25 C26 H26 119.3
C27 C26 H26 119.3
C26 C27 C22 116.1(3)
C26 C27 C31 121.5(3)
C22 C27 C31 122.2(2)
C30 C28 C23 113.2(3)
C30 C28 C29 110.2(3)
C23 C28 C29 110.8(3)
C30 C28 H28 107.5
C23 C28 H28 107.5
C29 C28 H28 107.5
C28 C29 H29A 109.5
C28 C29 H29B 109.5
H29A C29 H29B 109.5
C28 C29 H29C 109.5
H29A C29 H29C 109.5
H29B C29 H29C 109.5
C28 C30 H30A 109.5
C28 C30 H30B 109.5
H30A C30 H30B 109.5
C28 C30 H30C 109.5
H30A C30 H30C 109.5
H30B C30 H30C 109.5
C33 C31 C27 113.8(3)
C33 C31 C32 110.9(3)
C27 C31 C32 109.2(3)
C33 C31 H31 107.5
C27 C31 H31 107.5
C32 C31 H31 107.5
C31 C32 H32A 109.5
C31 C32 H32B 109.5
H32A C32 H32B 109.5
C31 C32 H32C 109.5
H32A C32 H32C 109.5
H32B C32 H32C 109.5
C31 C33 H33A 109.5
C31 C33 H33B 109.5
H33A C33 H33B 109.5
C31 C33 H33C 109.5
H33A C33 H33C 109.5
H33B C33 H33C 109.5

loop_
_geom_bond_atom_site_label_1
_geom_bond_atom_site_label_2
_geom_bond_distance
Ga1 Cl2 2.1601(8)
Ga1 Cl3 2.1653(8)
Ga1 Cl4 2.1654(7)
Ga1 Cl1 2.1813(7)
O1 C1 1.270(3)
N1 C8 1.291(3)
N1 C9 1.442(3)
N1 H1 0.91(2)
N2 C21 1.303(3)
N2 C22 1.450(4)
N2 H2 0.93(2)
C1 C6 1.437(4)
C1 C2 1.442(3)
C2 C3 1.389(3)
C2 C8 1.425(3)
C3 C4 1.390(4)
C3 H3 0.9500
C4 C5 1.384(4)
C4 C7 1.507(4)
C5 C6 1.403(4)
C5 H5 0.9500
C6 C21 1.409(4)
C7 H7A 0.9800
C7 H7B 0.9800
C7 H7C 0.9800
C8 H8 0.9500
C9 C14 1.395(4)
C9 C10 1.396(4)
C10 C11 1.396(4)
C10 C15 1.513(4)
C11 C12 1.365(5)
C11 H11 0.9500
C12 C13 1.361(5)
C12 H12 0.9500
C13 C14 1.395(4)
C13 H13 0.9500
C14 C18 1.511(5)
C15 C17 1.520(5)
C15 C16 1.526(4)
C15 H15 1.0000
C16 H16A 0.9800
C16 H16B 0.9800
C16 H16C 0.9800
C17 H17A 0.9800
C17 H17B 0.9800
C17 H17C 0.9800
C18 C20 1.520(5)
C18 C19 1.539(4)
C18 H18 1.0000
C19 H19A 0.9800
C19 H19B 0.9800
C19 H19C 0.9800
C20 H20A 0.9800
C20 H20B 0.9800
C20 H20C 0.9800
C21 H21 0.9500
C22 C23 1.388(4)
C22 C27 1.401(4)
C23 C24 1.383(4)
C23 C28 1.519(4)
C24 C25 1.375(4)
C24 H24 0.9500
C25 C26 1.369(4)
C25 H25 0.9500
C26 C27 1.391(4)
C26 H26 0.9500
C27 C31 1.517(4)
C28 C30 1.512(4)
C28 C29 1.526(4)
C28 H28 1.0000
C29 H29A 0.9800
C29 H29B 0.9800
C29 H29C 0.9800
C30 H30A 0.9800
C30 H30B 0.9800
C30 H30C 0.9800
C31 C33 1.508(4)
C31 C32 1.521(4)
C31 H31 1.0000
C32 H32A 0.9800
C32 H32B 0.9800
C32 H32C 0.9800
C33 H33A 0.9800
C33 H33B 0.9800
C33 H33C 0.9800

loop_
_geom_hbond_atom_site_label_D
_geom_hbond_atom_site_label_H
_geom_hbond_atom_site_label_A
_geom_hbond_distance_DH
_geom_hbond_distance_HA
_geom_hbond_distance_DA
_geom_hbond_angle_DHA
_geom_hbond_site_symmetry_A
N1 H1 Cl4 0.91(2) 2.73(3) 3.339(2) 125(2) 4_545
N2 H2 Cl2 0.93(2) 2.81(3) 3.476(2) 130(2) 4_545
C8 H8 Cl1 0.95 2.77 3.681(3) 162.2 1_545
N1 H1 O1 0.91(2) 1.78(2) 2.561(3) 142(3) .
N2 H2 O1 0.93(2) 1.84(3) 2.570(3) 134(2) .

loop_
_geom_torsion_atom_site_label_1
_geom_torsion_atom_site_label_2
_geom_torsion_atom_site_label_3
_geom_torsion_atom_site_label_4
_geom_torsion
O1 C1 C2 C3 -177.5(2)
C6 C1 C2 C3 1.8(3)
O1 C1 C2 C8 -2.2(3)
C6 C1 C2 C8 177.0(2)
C8 C2 C3 C4 -176.6(2)
C1 C2 C3 C4 -1.4(4)
C2 C3 C4 C5 0.4(4)
C2 C3 C4 C7 178.6(3)
C3 C4 C5 C6 0.2(4)
C7 C4 C5 C6 -178.1(3)
C4 C5 C6 C21 179.5(3)
C4 C5 C6 C1 0.3(4)
O1 C1 C6 C5 178.0(2)
C2 C1 C6 C5 -1.3(3)
O1 C1 C6 C21 -1.2(4)
C2 C1 C6 C21 179.5(2)
C9 N1 C8 C2 -175.7(2)
C3 C2 C8 N1 177.7(2)
C1 C2 C8 N1 2.5(4)
C8 N1 C9 C14 -76.8(3)
C8 N1 C9 C10 108.9(3)
C14 C9 C10 C11 -1.6(4)
N1 C9 C10 C11 172.5(3)
C14 C9 C10 C15 178.2(3)
N1 C9 C10 C15 -7.7(4)
C9 C10 C11 C12 1.0(5)
C15 C10 C11 C12 -178.8(3)
C10 C11 C12 C13 0.4(6)
C11 C12 C13 C14 -1.3(6)
C12 C13 C14 C9 0.8(5)
C12 C13 C14 C18 -178.7(3)
C10 C9 C14 C13 0.7(4)
N1 C9 C14 C13 -173.1(3)
C10 C9 C14 C18 -179.8(3)
N1 C9 C14 C18 6.4(4)
C9 C10 C15 C17 111.3(3)
C11 C10 C15 C17 -68.9(4)
C9 C10 C15 C16 -124.7(3)
C11 C10 C15 C16 55.2(4)
C13 C14 C18 C20 -76.3(4)
C9 C14 C18 C20 104.2(3)
C13 C14 C18 C19 47.3(4)
C9 C14 C18 C19 -132.2(3)
C22 N2 C21 C6 -173.1(2)
C5 C6 C21 N2 -178.9(2)
C1 C6 C21 N2 0.3(4)
C21 N2 C22 C23 -101.4(3)
C21 N2 C22 C27 80.4(3)
C27 C22 C23 C24 -4.3(4)
N2 C22 C23 C24 177.6(2)
C27 C22 C23 C28 176.4(2)
N2 C22 C23 C28 -1.6(4)
C22 C23 C24 C25 1.8(4)
C28 C23 C24 C25 -179.0(3)
C23 C24 C25 C26 0.8(5)
C24 C25 C26 C27 -1.1(5)
C25 C26 C27 C22 -1.2(4)
C25 C26 C27 C31 174.2(3)
C23 C22 C27 C26 4.0(4)
N2 C22 C27 C26 -177.9(2)
C23 C22 C27 C31 -171.4(3)
N2 C22 C27 C31 6.7(4)
C24 C23 C28 C30 45.7(4)
C22 C23 C28 C30 -135.1(3)
C24 C23 C28 C29 -78.6(3)
C22 C23 C28 C29 100.6(3)
C26 C27 C31 C33 47.1(4)
C22 C27 C31 C33 -137.8(3)
C26 C27 C31 C32 -77.4(4)
C22 C27 C31 C32 97.7(3)
